data_2016637
loop_
_publ_author_name
'Loureiro, Rui M. S.'
'Johnstone, Robert A. W.'
'Labat, Ga\"el'

_publ_section_title
;
 Hydrogen-bond patterns in the congruent complex
 4-nitrophenol--acetamide (1/1)
;
_journal_coeditor_code GD3203
_journal_issue 6
_journal_name_full 'Acta Crystallographica Section C'
_journal_page_first o306
_journal_page_last o308
_journal_paper_doi 10.1107/S0108270108011530
_journal_volume 64
_journal_year 2008
_chemical_formula_iupac 'C6 H5 N O3, C2 H5 N O'
_chemical_formula_moiety 'C6 H5 N O3, C2 H5 N O'
_chemical_formula_sum 'C8 H10 N2 O4'
_chemical_formula_weight 198.18
_chemical_melting_point 373
_chemical_name_systematic
;
4-nitrophenol--acetamide (1:1)
;
_space_group_IT_number 14
_symmetry_cell_setting monoclinic
_symmetry_space_group_name_Hall '-P 2ybc'
_symmetry_space_group_name_H-M 'P 1 21/c 1'
_atom_sites_solution_hydrogens geom
_atom_sites_solution_primary direct
_atom_sites_solution_secondary difmap
_audit_creation_method SHELXL-97
_cell_angle_alpha 90.00
_cell_angle_beta 94.873(3)
_cell_angle_gamma 90.00
_cell_formula_units_Z 8
_cell_length_a 20.370(3)
_cell_length_b 3.7506(6)
_cell_length_c 24.070(3)
_cell_measurement_reflns_used 11096
_cell_measurement_temperature 100(2)
_cell_measurement_theta_max 28.20
_cell_measurement_theta_min 0.76
_cell_volume 1832.3(5)
_computing_cell_refinement 'SMART (Bruker, 1988)'
_computing_data_collection 'SMART (Bruker, 1988)'
_computing_data_reduction 'SMART (Bruker, 1988)'
_computing_molecular_graphics 'SHELXTL (Bruker, 1988)'
_computing_publication_material 'SHELXTL (Bruker, 1988)'
_computing_structure_refinement 'SHELXL97 (Sheldrick, 2008)'
_computing_structure_solution 'SHELXS97 (Sheldrick, 2008)'
_diffrn_ambient_temperature 100(2)
_diffrn_measured_fraction_theta_full 0.999
_diffrn_measured_fraction_theta_max 0.999
_diffrn_measurement_device_type 'Bruker SMART APEX'
_diffrn_measurement_method '\f and \w'
_diffrn_radiation_monochromator graphite
_diffrn_radiation_source 'fine-focus sealed tube'
_diffrn_radiation_type MoK\a
_diffrn_radiation_wavelength 0.71073
_diffrn_reflns_av_R_equivalents 0.1421
_diffrn_reflns_av_sigmaI/netI 0.0942
_diffrn_reflns_limit_h_max 13
_diffrn_reflns_limit_h_min -24
_diffrn_reflns_limit_k_max 4
_diffrn_reflns_limit_k_min -4
_diffrn_reflns_limit_l_max 28
_diffrn_reflns_limit_l_min -27
_diffrn_reflns_number 8627
_diffrn_reflns_theta_full 25.00
_diffrn_reflns_theta_max 25.00
_diffrn_reflns_theta_min 1.00
_diffrn_standards_decay_% 0
_diffrn_standards_interval_time 0
_diffrn_standards_number 0
_exptl_absorpt_coefficient_mu 0.117
_exptl_absorpt_correction_type none
_exptl_crystal_colour yellow
_exptl_crystal_density_diffrn 1.437
_exptl_crystal_density_method 'not measured'
_exptl_crystal_description plate
_exptl_crystal_F_000 832
_exptl_crystal_size_max 0.5
_exptl_crystal_size_mid 0.4
_exptl_crystal_size_min 0.1
_refine_diff_density_max 0.397
_refine_diff_density_min -0.281
_refine_ls_extinction_method none
_refine_ls_goodness_of_fit_ref 1.084
_refine_ls_hydrogen_treatment constr
_refine_ls_matrix_type full
_refine_ls_number_parameters 257
_refine_ls_number_reflns 3239
_refine_ls_number_restraints 0
_refine_ls_restrained_S_all 1.084
_refine_ls_R_factor_all 0.0825
_refine_ls_R_factor_gt 0.0698
_refine_ls_shift/su_max 0.000
_refine_ls_shift/su_mean 0.000
_refine_ls_structure_factor_coef Fsqd
_refine_ls_weighting_details 'calc w=1/[\s^2^(Fo^2^)+(0.0863P)^2^+1.0261P] where P=(Fo^2^+2Fc^2^)/3'
_refine_ls_weighting_scheme calc
_refine_ls_wR_factor_gt 0.1766
_refine_ls_wR_factor_ref 0.1851
_reflns_number_gt 2683
_reflns_number_total 3239
_reflns_threshold_expression I>2\s(I)
_cod_data_source_file gd3203.cif
_cod_data_source_block I
_cod_original_sg_symbol_H-M 'P 21/c'
_cod_database_code 2016637
_cod_database_fobs_code 2016637

loop_
_symmetry_equiv_pos_as_xyz
'x, y, z'
'-x, y+1/2, -z+1/2'
'-x, -y, -z'
'x, -y-1/2, z-1/2'

loop_
_atom_site_type_symbol
_atom_site_label
_atom_site_fract_x
_atom_site_fract_y
_atom_site_fract_z
_atom_site_U_iso_or_equiv
_atom_site_adp_type
_atom_site_calc_flag
_atom_site_refinement_flags
_atom_site_occupancy
C C1 0.40866(13) 0.4034(7) 0.36499(12) 0.0196(6) Uani d . 1
C C2 0.34544(13) 0.5146(7) 0.34218(12) 0.0177(6) Uani d . 1
H H2 0.3157 0.6215 0.3656 0.021 Uiso calc R 1
C C3 0.32704(12) 0.4690(7) 0.28678(11) 0.0173(6) Uani d . 1
H H3 0.2849 0.5461 0.2716 0.021 Uiso calc R 1
C C4 0.37046(13) 0.3087(7) 0.25257(12) 0.0174(6) Uani d . 1
C C5 0.43252(13) 0.1909(7) 0.27436(12) 0.0174(6) Uani d . 1
H H5 0.4614 0.0778 0.2509 0.021 Uiso calc R 1
C C6 0.45111(13) 0.2396(7) 0.32944(12) 0.0189(6) Uani d . 1
H H6 0.4934 0.1619 0.3442 0.023 Uiso calc R 1
C C7 0.09395(13) 0.7769(7) 0.63608(11) 0.0172(6) Uani d . 1
C C8 0.05236(13) 0.8974(7) 0.67591(12) 0.0172(6) Uani d . 1
H H8 0.0117 1.0088 0.6639 0.021 Uiso calc R 1
C C9 0.06969(12) 0.8562(7) 0.73151(11) 0.0160(6) Uani d . 1
H H9 0.0414 0.9396 0.7582 0.019 Uiso calc R 1
C C10 0.12932(13) 0.6904(7) 0.74897(11) 0.0157(6) Uani d . 1
C C11 0.17149(12) 0.5698(7) 0.71035(11) 0.0162(6) Uani d . 1
H H11 0.2119 0.4575 0.7228 0.019 Uiso calc R 1
C C12 0.15471(12) 0.6132(7) 0.65465(12) 0.0169(6) Uani d . 1
H H12 0.1837 0.5338 0.6283 0.020 Uiso calc R 1
C C13 0.34446(13) 0.8232(7) 0.52092(11) 0.0181(6) Uani d . 1
C C14 0.41348(13) 0.9358(8) 0.54068(12) 0.0212(6) Uani d . 1
H H14A 0.4404 0.7239 0.5498 0.032 Uiso calc R 1
H H14B 0.4124 1.0855 0.5740 0.032 Uiso calc R 1
H H14C 0.4325 1.0712 0.5112 0.032 Uiso calc R 1
C C15 0.15396(13) 0.4365(7) 0.47456(11) 0.0180(6) Uani d . 1
C C16 0.08455(13) 0.3232(8) 0.45599(11) 0.0201(6) Uani d . 1
H H16A 0.0652 0.2025 0.4868 0.030 Uiso calc R 1
H H16B 0.0852 0.1599 0.4243 0.030 Uiso calc R 1
H H16C 0.0581 0.5338 0.4448 0.030 Uiso calc R 1
N N1 0.35187(11) 0.2638(6) 0.19397(10) 0.0212(6) Uani d . 1
N N2 0.14565(11) 0.6368(6) 0.80801(10) 0.0185(5) Uani d . 1
N N3 0.29652(11) 0.8955(6) 0.55246(10) 0.0213(6) Uani d . 1
H H3A 0.2559 0.8311 0.5417 0.026 Uiso calc R 1
H H3B 0.3051 1.0081 0.5843 0.026 Uiso calc R 1
N N4 0.20141(11) 0.3526(6) 0.44301(10) 0.0209(5) Uani d . 1
H H4A 0.2422 0.4181 0.4529 0.025 Uiso calc R 1
H H4B 0.1923 0.2310 0.4120 0.025 Uiso calc R 1
O O1 0.42965(9) 0.4481(6) 0.41819(8) 0.0245(5) Uani d . 1
H H1 0.3986 0.5254 0.4357 0.037 Uiso calc R 1
O O2 0.29833(9) 0.3860(6) 0.17403(8) 0.0259(5) Uani d . 1
O O3 0.38951(10) 0.1050(6) 0.16480(9) 0.0304(5) Uani d . 1
O O4 0.07502(9) 0.8246(6) 0.58245(8) 0.0230(5) Uani d . 1
H H4 0.1054 0.7613 0.5631 0.035 Uiso calc R 1
O O5 0.19740(9) 0.4715(6) 0.82298(8) 0.0259(5) Uani d . 1
O O6 0.10815(9) 0.7470(6) 0.84165(8) 0.0252(5) Uani d . 1
O O7 0.33360(9) 0.6632(5) 0.47537(8) 0.0227(5) Uani d . 1
O O8 0.16552(9) 0.6090(5) 0.51875(8) 0.0228(5) Uani d . 1

loop_
_atom_site_aniso_label
_atom_site_aniso_U_11
_atom_site_aniso_U_22
_atom_site_aniso_U_33
_atom_site_aniso_U_12
_atom_site_aniso_U_13
_atom_site_aniso_U_23
C1 0.0128(14) 0.0144(13) 0.0315(16) -0.0022(11) 0.0017(11) 0.0016(11)
C2 0.0101(13) 0.0117(13) 0.0319(15) 0.0013(10) 0.0058(11) 0.0015(11)
C3 0.0075(13) 0.0113(13) 0.0333(16) -0.0016(10) 0.0036(11) 0.0053(11)
C4 0.0113(13) 0.0097(12) 0.0311(15) -0.0046(10) 0.0013(11) 0.0018(11)
C5 0.0100(13) 0.0093(12) 0.0339(16) -0.0010(10) 0.0073(11) 0.0008(11)
C6 0.0072(12) 0.0154(13) 0.0342(16) -0.0004(10) 0.0017(11) 0.0040(12)
C7 0.0132(14) 0.0108(13) 0.0271(15) -0.0051(10) -0.0010(11) 0.0003(11)
C8 0.0081(13) 0.0119(13) 0.0316(15) -0.0003(10) 0.0011(11) 0.0010(11)
C9 0.0077(13) 0.0106(12) 0.0310(15) -0.0013(10) 0.0090(11) -0.0038(11)
C10 0.0117(13) 0.0081(12) 0.0274(14) -0.0039(10) 0.0013(11) -0.0002(10)
C11 0.0069(13) 0.0092(12) 0.0325(15) -0.0025(10) 0.0010(11) 0.0026(11)
C12 0.0071(12) 0.0114(13) 0.0328(15) -0.0007(10) 0.0041(11) -0.0030(11)
C13 0.0169(14) 0.0161(13) 0.0207(14) -0.0008(11) -0.0027(11) 0.0045(11)
C14 0.0139(15) 0.0183(14) 0.0308(15) -0.0021(11) -0.0017(12) 0.0014(12)
C15 0.0124(14) 0.0187(13) 0.0224(14) -0.0027(11) -0.0014(11) 0.0042(11)
C16 0.0147(14) 0.0208(14) 0.0247(14) -0.0027(11) 0.0014(11) 0.0006(11)
N1 0.0148(12) 0.0183(12) 0.0311(14) -0.0018(10) 0.0058(10) 0.0024(10)
N2 0.0109(12) 0.0152(12) 0.0299(13) -0.0043(9) 0.0039(10) 0.0005(10)
N3 0.0156(12) 0.0242(13) 0.0239(12) -0.0021(10) 0.0016(10) -0.0046(10)
N4 0.0157(12) 0.0223(13) 0.0247(12) -0.0041(10) 0.0010(10) -0.0037(10)
O1 0.0156(10) 0.0311(12) 0.0268(11) 0.0041(9) 0.0020(8) -0.0014(9)
O2 0.0154(11) 0.0324(12) 0.0295(11) 0.0009(9) -0.0008(8) 0.0053(9)
O3 0.0221(12) 0.0396(13) 0.0305(12) 0.0006(10) 0.0091(9) -0.0072(10)
O4 0.0136(10) 0.0297(11) 0.0258(11) 0.0033(8) 0.0021(8) -0.0006(9)
O5 0.0161(11) 0.0293(11) 0.0321(12) 0.0078(9) 0.0001(9) 0.0064(9)
O6 0.0152(10) 0.0346(12) 0.0273(11) -0.0010(9) 0.0098(8) -0.0030(9)
O7 0.0135(10) 0.0289(11) 0.0257(11) -0.0016(8) 0.0021(8) -0.0049(9)
O8 0.0157(10) 0.0283(11) 0.0244(11) -0.0019(8) 0.0023(8) -0.0044(8)

loop_
_atom_type_symbol
_atom_type_description
_atom_type_scat_dispersion_real
_atom_type_scat_dispersion_imag
_atom_type_scat_source
C C 0.0033 0.0016 'International Tables Vol C Tables 4.2.6.8 and 6.1.1.4'
H H 0.0000 0.0000 'International Tables Vol C Tables 4.2.6.8 and 6.1.1.4'
N N 0.0061 0.0033 'International Tables Vol C Tables 4.2.6.8 and 6.1.1.4'
O O 0.0106 0.0060 'International Tables Vol C Tables 4.2.6.8 and 6.1.1.4'

loop_
_geom_angle_atom_site_label_1
_geom_angle_atom_site_label_2
_geom_angle_atom_site_label_3
_geom_angle
O1 C1 C6 118.5(2)
O1 C1 C2 123.0(3)
C6 C1 C2 118.5(3)
C3 C2 C1 120.4(3)
C3 C2 H2 119.8
C1 C2 H2 119.8
C2 C3 C4 119.7(2)
C2 C3 H3 120.1
C4 C3 H3 120.1
C3 C4 C5 120.9(3)
C3 C4 N1 120.1(2)
C5 C4 N1 119.0(3)
C6 C5 C4 119.4(3)
C6 C5 H5 120.3
C4 C5 H5 120.3
C5 C6 C1 121.1(2)
C5 C6 H6 119.4
C1 C6 H6 119.4
O4 C7 C8 118.5(2)
O4 C7 C12 122.6(3)
C8 C7 C12 118.9(2)
C9 C8 C7 120.8(2)
C9 C8 H8 119.6
C7 C8 H8 119.6
C8 C9 C10 119.4(2)
C8 C9 H9 120.3
C10 C9 H9 120.3
C11 C10 C9 120.9(2)
C11 C10 N2 120.5(2)
C9 C10 N2 118.6(2)
C12 C11 C10 120.0(2)
C12 C11 H11 120.0
C10 C11 H11 120.0
C11 C12 C7 120.0(3)
C11 C12 H12 120.0
C7 C12 H12 120.0
O7 C13 N3 121.3(2)
O7 C13 C14 120.1(2)
N3 C13 C14 118.6(2)
C13 C14 H14A 109.5
C13 C14 H14B 109.5
H14A C14 H14B 109.5
C13 C14 H14C 109.5
H14A C14 H14C 109.5
H14B C14 H14C 109.5
O8 C15 N4 121.3(2)
O8 C15 C16 120.1(2)
N4 C15 C16 118.5(2)
C15 C16 H16A 109.5
C15 C16 H16B 109.5
H16A C16 H16B 109.5
C15 C16 H16C 109.5
H16A C16 H16C 109.5
H16B C16 H16C 109.5
O3 N1 O2 121.7(2)
O3 N1 C4 119.3(2)
O2 N1 C4 119.0(2)
O6 N2 O5 122.2(2)
O6 N2 C10 119.7(2)
O5 N2 C10 118.1(2)
C13 N3 H3A 120.0
C13 N3 H3B 120.0
H3A N3 H3B 120.0
C15 N4 H4A 120.0
C15 N4 H4B 120.0
H4A N4 H4B 120.0
C1 O1 H1 109.5
C7 O4 H4 109.5

loop_
_geom_bond_atom_site_label_1
_geom_bond_atom_site_label_2
_geom_bond_distance
C1 O1 1.326(3)
C1 C6 1.408(4)
C1 C2 1.419(4)
C2 C3 1.365(4)
C2 H2 0.9500
C3 C4 1.395(4)
C3 H3 0.9500
C4 C5 1.398(4)
C4 N1 1.439(4)
C5 C6 1.360(4)
C5 H5 0.9500
C6 H6 0.9500
C7 O4 1.328(3)
C7 C8 1.407(4)
C7 C12 1.419(4)
C8 C9 1.364(4)
C8 H8 0.9500
C9 C10 1.397(4)
C9 H9 0.9500
C10 C11 1.394(4)
C10 N2 1.446(4)
C11 C12 1.365(4)
C11 H11 0.9500
C12 H12 0.9500
C13 O7 1.253(3)
C13 N3 1.315(4)
C13 C14 1.506(4)
C14 H14A 0.9800
C14 H14B 0.9800
C14 H14C 0.9800
C15 O8 1.250(3)
C15 N4 1.317(4)
C15 C16 1.507(4)
C16 H16A 0.9800
C16 H16B 0.9800
C16 H16C 0.9800
N1 O3 1.236(3)
N1 O2 1.241(3)
N2 O6 1.231(3)
N2 O5 1.249(3)
N3 H3A 0.8800
N3 H3B 0.8800
N4 H4A 0.8800
N4 H4B 0.8800
O1 H1 0.8400
O4 H4 0.8400

loop_
_geom_hbond_atom_site_label_D
_geom_hbond_atom_site_label_H
_geom_hbond_atom_site_label_A
_geom_hbond_site_symmetry_A
_geom_hbond_distance_DH
_geom_hbond_distance_HA
_geom_hbond_distance_DA
_geom_hbond_angle_DHA
N3 H3A O8 . 0.88 2.05 2.927(3) 171.9
N3 H3B O2 4_576 0.88 2.21 3.036(3) 155.9
N4 H4A O7 . 0.88 2.11 2.976(3) 170.3
N4 H4B O5 4_565 0.88 2.29 3.129(3) 160.7
O1 H1 O7 . 0.84 1.77 2.613(3) 176.3
O4 H4 O8 . 0.84 1.79 2.624(3) 175.7

loop_
_geom_torsion_atom_site_label_1
_geom_torsion_atom_site_label_2
_geom_torsion_atom_site_label_3
_geom_torsion_atom_site_label_4
_geom_torsion
O1 C1 C2 C3 178.5(3)
C6 C1 C2 C3 -1.2(4)
C1 C2 C3 C4 0.7(4)
C2 C3 C4 C5 0.6(4)
C2 C3 C4 N1 -179.2(2)
C3 C4 C5 C6 -1.2(4)
N1 C4 C5 C6 178.5(2)
C4 C5 C6 C1 0.7(4)
O1 C1 C6 C5 -179.2(2)
C2 C1 C6 C5 0.5(4)
O4 C7 C8 C9 -179.7(2)
C12 C7 C8 C9 -0.4(4)
C7 C8 C9 C10 -0.4(4)
C8 C9 C10 C11 0.6(4)
C8 C9 C10 N2 -177.6(2)
C9 C10 C11 C12 0.0(4)
N2 C10 C11 C12 178.2(2)
C10 C11 C12 C7 -0.8(4)
O4 C7 C12 C11 -179.7(2)
C8 C7 C12 C11 1.0(4)
C3 C4 N1 O3 -176.3(2)
C5 C4 N1 O3 3.9(4)
C3 C4 N1 O2 3.7(4)
C5 C4 N1 O2 -176.0(2)
C11 C10 N2 O6 179.5(2)
C9 C10 N2 O6 -2.3(4)
C11 C10 N2 O5 -2.0(4)
C9 C10 N2 O5 176.3(2)
